data_7153372
loop_
_publ_author_name
'Yella, Ramesh'
'Murru, Siva'
'Ali, Abdur Rezzak'
'Patel, Bhisma K.'

_publ_section_title
;
 Arylthioureas with bromine or its equivalents gives no 'Hugerschoff'
 reaction product.
;
_journal_issue 15
_journal_name_full 'Organic &amp; biomolecular chemistry'
_journal_page_first 3389
_journal_page_last 3393
_journal_paper_doi 10.1039/c003892j
_journal_volume 8
_journal_year 2010
_chemical_formula_sum 'C23 H27 Cl N4 O2 S'
_chemical_formula_weight 459.00
_chemical_name_systematic
;
?
;
_space_group_IT_number 2
_symmetry_cell_setting triclinic
_symmetry_space_group_name_Hall '-P 1'
_symmetry_space_group_name_H-M 'P -1'
_atom_sites_solution_hydrogens geom
_atom_sites_solution_primary direct
_atom_sites_solution_secondary difmap
_audit_creation_method SHELXL-97
_cell_angle_alpha 66.049(5)
_cell_angle_beta 83.186(5)
_cell_angle_gamma 67.231(5)
_cell_formula_units_Z 2
_cell_length_a 9.083(3)
_cell_length_b 11.470(4)
_cell_length_c 13.401(4)
_cell_measurement_temperature 296(2)
_cell_volume 1175.3(7)
_computing_structure_refinement 'SHELXL-97 (Sheldrick, 1997)'
_computing_structure_solution 'SHELXS-97 (Sheldrick, 1990)'
_diffrn_ambient_temperature 296(2)
_diffrn_measured_fraction_theta_full 0.0
_diffrn_measured_fraction_theta_max 0.98
_diffrn_radiation_monochromator graphite
_diffrn_radiation_source 'fine-focus sealed tube'
_diffrn_radiation_type MoK\a
_diffrn_radiation_wavelength 0.71073
_diffrn_reflns_av_R_equivalents 0.0436
_diffrn_reflns_av_sigmaI/netI 0.0353
_diffrn_reflns_limit_h_max 10
_diffrn_reflns_limit_h_min -10
_diffrn_reflns_limit_k_max 10
_diffrn_reflns_limit_k_min -13
_diffrn_reflns_limit_l_max 15
_diffrn_reflns_limit_l_min -15
_diffrn_reflns_number 5559
_diffrn_reflns_theta_full 28.31
_diffrn_reflns_theta_max 26.31
_diffrn_reflns_theta_min 1.66
_exptl_absorpt_coefficient_mu 0.278
_exptl_absorpt_correction_T_max 0.920
_exptl_absorpt_correction_T_min 0.890
_exptl_absorpt_correction_type multi-scan
_exptl_crystal_density_diffrn 1.297
_exptl_crystal_density_meas 1.297
_exptl_crystal_density_method 'not measured'
_exptl_crystal_F_000 484
_exptl_crystal_size_max 0.45
_exptl_crystal_size_mid 0.35
_exptl_crystal_size_min 0.30
_refine_diff_density_max 0.282
_refine_diff_density_min -0.338
_refine_diff_density_rms 0.049
_refine_ls_extinction_method none
_refine_ls_goodness_of_fit_ref 0.851
_refine_ls_matrix_type full
_refine_ls_number_parameters 281
_refine_ls_number_reflns 2889
_refine_ls_number_restraints 0
_refine_ls_restrained_S_all 0.851
_refine_ls_R_factor_all 0.0577
_refine_ls_R_factor_gt 0.0458
_refine_ls_shift/su_max 0.013
_refine_ls_shift/su_mean 0.002
_refine_ls_structure_factor_coef Fsqd
_refine_ls_weighting_details 'calc w=1/[\s^2^(Fo^2^)+(0.0850P)^2^+0.3500P] where P=(Fo^2^+2Fc^2^)/3'
_refine_ls_weighting_scheme calc
_refine_ls_wR_factor_gt 0.1149
_refine_ls_wR_factor_ref 0.1234
_reflns_number_gt 2683
_reflns_number_total 4785
_reflns_threshold_expression >2sigma(I)
_cod_data_source_file c003892j.txt
_cod_data_source_block 2e
_cod_depositor_comments
;
The following automatic conversions were performed:

'_symmetry_cell_setting' value 'Triclinic' changed to 'triclinic'
according to /home/saulius/struct/CIF-dictionaries/cif_core.dic
dictionary named 'cif_core.dic' version 2.4.2 from
2011-04-26.

'_exptl_absorpt_correction_type' value 'Multi-Scan'
changed to 'multi-scan' according to
/home/saulius/struct/CIF-dictionaries/cif_core.dic dictionary named
'cif_core.dic' version 2.4.2 from 2011-04-26.

Automatic conversion script
Id: cif_fix_values 1891 2012-01-12 08:04:46Z andrius 
;
_cod_original_cell_volume 1175.2(6)
_cod_original_sg_symbol_H-M P-1
_cod_database_code 7153372

loop_
_symmetry_equiv_pos_as_xyz
'x, y, z'
'-x, -y, -z'

loop_
_atom_site_label
_atom_site_type_symbol
_atom_site_fract_x
_atom_site_fract_y
_atom_site_fract_z
_atom_site_U_iso_or_equiv
_atom_site_adp_type
_atom_site_occupancy
_atom_site_symmetry_multiplicity
_atom_site_calc_flag
_atom_site_refinement_flags
S1 S 0.28152(9) 0.68364(8) -0.00170(6) 0.0508(3) Uani 1 1 d .
Cl2 Cl -0.10238(10) 0.48696(9) 0.39301(7) 0.0764(4) Uani 1 1 d .
C22 C 0.1255(4) 0.4899(3) 0.1665(2) 0.0353(9) Uani 1 1 d .
C21 C 0.2822(3) 0.6314(3) 0.1341(2) 0.0394(9) Uani 1 1 d .
N4 N 0.3114(3) 0.6928(2) 0.1900(2) 0.0453(8) Uani 1 1 d .
O1 O 0.4569(3) 0.7722(3) 0.3137(2) 0.0820(8) Uani 1 1 d .
C20 C 0.2752(4) 0.6693(3) 0.3053(2) 0.0531(10) Uani 1 1 d .
H3A H 0.2529 0.5858 0.3401 0.064 Uiso 1 1 calc R
H3B H 0.1811 0.7453 0.3088 0.064 Uiso 1 1 calc R
C19 C 0.4139(5) 0.6567(4) 0.3644(3) 0.0725(12) Uani 1 1 d .
H4A H 0.3864 0.6460 0.4390 0.087 Uiso 1 1 calc R
H4B H 0.5046 0.5750 0.3670 0.087 Uiso 1 1 calc R
C17 C 0.3635(4) 0.8093(3) 0.1380(3) 0.0610(12) Uani 1 1 d .
H6A H 0.2751 0.8941 0.1315 0.073 Uiso 1 1 calc R
H6B H 0.3982 0.8164 0.0652 0.073 Uiso 1 1 calc R
C18 C 0.4983(5) 0.7884(4) 0.2057(4) 0.0753(12) Uani 1 1 d .
H5A H 0.5889 0.7074 0.2068 0.090 Uiso 1 1 calc R
H5B H 0.5305 0.8668 0.1722 0.090 Uiso 1 1 calc R
N3 N 0.1631(3) 0.3737(2) 0.14806(19) 0.0413(7) Uani 1 1 d .
O2 O 0.2388(4) 0.1234(2) 0.1280(2) 0.0839(9) Uani 1 1 d .
C16 C 0.0359(4) 0.3303(3) 0.1389(3) 0.0522(9) Uani 1 1 d .
H7A H -0.0012 0.3694 0.0631 0.063 Uiso 1 1 calc R
H7B H -0.0535 0.3622 0.1809 0.063 Uiso 1 1 calc R
C15 C 0.1000(5) 0.1768(3) 0.1812(3) 0.0707(11) Uani 1 1 d .
H8A H 0.1255 0.1392 0.2589 0.085 Uiso 1 1 calc R
H8B H 0.0180 0.1475 0.1711 0.085 Uiso 1 1 calc R
C13 C 0.3059(4) 0.3194(3) 0.0927(2) 0.0522(9) Uani 1 1 d .
H9A H 0.3895 0.3468 0.1032 0.063 Uiso 1 1 calc R
H9B H 0.2813 0.3558 0.0149 0.063 Uiso 1 1 calc R
C14 C 0.3614(5) 0.1658(3) 0.1394(3) 0.0726(13) Uani 1 1 d .
H10A H 0.4545 0.1288 0.1020 0.087 Uiso 1 1 calc R
H10B H 0.3922 0.1297 0.2162 0.087 Uiso 1 1 calc R
N1 N -0.0202(3) 0.5721(2) 0.15842(17) 0.0418(7) Uani 1 1 d .
N2 N 0.2555(3) 0.5086(2) 0.19894(18) 0.0350(7) Uani 1 1 d .
C8 C 0.5396(3) 0.3800(3) 0.2523(2) 0.0489(9) Uani 1 1 d .
H16 H 0.5655 0.4404 0.1885 0.059 Uiso 1 1 calc R
C12 C 0.3462(3) 0.3033(3) 0.3672(2) 0.0475(9) Uani 1 1 d .
H12 H 0.2405 0.3122 0.3816 0.057 Uiso 1 1 calc R
C7 C 0.3807(3) 0.3963(3) 0.2731(2) 0.0346(8) Uani 1 1 d .
C11 C 0.4673(4) 0.1973(3) 0.4400(2) 0.0597(10) Uani 1 1 d .
H13 H 0.4416 0.1353 0.5028 0.072 Uiso 1 1 calc R
C9 C 0.6587(3) 0.2734(3) 0.3274(3) 0.0592(10) Uani 1 1 d .
H15 H 0.7644 0.2641 0.3130 0.071 Uiso 1 1 calc R
C10 C 0.6266(3) 0.1804(3) 0.4224(2) 0.0557(10) Uani 1 1 d .
C23 C 0.7581(4) 0.0666(4) 0.5047(3) 0.0899(14) Uani 1 1 d .
H17A H 0.8517 0.0893 0.4931 0.135 Uiso 1 1 calc R
H17B H 0.7827 -0.0179 0.4961 0.135 Uiso 1 1 calc R
H17C H 0.7233 0.0563 0.5773 0.135 Uiso 1 1 calc R
C1 C -0.0666(3) 0.6759(3) 0.1991(2) 0.0406(8) Uani 1 1 d .
C2 C -0.0883(3) 0.8106(3) 0.1313(3) 0.0532(9) Uani 1 1 d .
H19 H -0.0638 0.8315 0.0582 0.064 Uiso 1 1 calc R
C6 C -0.1111(3) 0.6508(3) 0.3068(2) 0.0518(9) Uani 1 1 d .
C5 C -0.1687(4) 0.7553(4) 0.3451(3) 0.0691(11) Uani 1 1 d .
H22 H -0.1961 0.7360 0.4176 0.083 Uiso 1 1 calc R
C4 C -0.1849(4) 0.8851(4) 0.2771(3) 0.0777(12) Uani 1 1 d .
H21 H -0.2229 0.9547 0.3033 0.093 Uiso 1 1 calc R
C3 C -0.1454(4) 0.9151(3) 0.1694(3) 0.0682(11) Uani 1 1 d .
H20 H -0.1570 1.0046 0.1228 0.082 Uiso 1 1 calc R

loop_
_atom_site_aniso_label
_atom_site_aniso_U_11
_atom_site_aniso_U_22
_atom_site_aniso_U_33
_atom_site_aniso_U_23
_atom_site_aniso_U_13
_atom_site_aniso_U_12
S1 0.0607(5) 0.0620(5) 0.0371(4) -0.0191(3) 0.0051(4) -0.0318(4)
Cl2 0.0724(6) 0.0842(6) 0.0539(5) -0.0158(4) 0.0117(4) -0.0248(5)
C22 0.0431(18) 0.0444(15) 0.0253(14) -0.0143(11) 0.0010(14) -0.0228(14)
C21 0.0333(16) 0.0473(15) 0.0421(16) -0.0192(14) 0.0010(14) -0.0179(13)
N4 0.0544(16) 0.0519(13) 0.0434(14) -0.0240(12) 0.0006(13) -0.0277(12)
O1 0.099(2) 0.100(2) 0.0802(19) -0.0459(16) -0.0100(16) -0.0563(17)
C20 0.057(2) 0.0647(19) 0.0496(18) -0.0329(16) 0.0002(18) -0.0233(16)
C19 0.081(3) 0.087(3) 0.061(2) -0.035(2) -0.005(2) -0.034(2)
C17 0.072(3) 0.0557(19) 0.066(2) -0.0234(17) -0.002(2) -0.0345(18)
C18 0.074(3) 0.086(3) 0.089(3) -0.034(2) -0.008(3) -0.050(2)
N3 0.0442(15) 0.0523(13) 0.0452(14) -0.0286(11) -0.0002(12) -0.0253(12)
O2 0.107(2) 0.0559(14) 0.099(2) -0.0408(14) -0.0115(19) -0.0251(15)
C16 0.062(2) 0.0571(18) 0.0504(19) -0.0204(15) -0.0093(17) -0.0323(16)
C15 0.089(3) 0.060(2) 0.072(2) -0.0166(18) -0.015(2) -0.041(2)
C13 0.0597(19) 0.0580(17) 0.0483(17) -0.0329(15) 0.0066(16) -0.0197(15)
C14 0.078(3) 0.065(2) 0.079(3) -0.040(2) 0.001(2) -0.020(2)
N1 0.0373(13) 0.0539(13) 0.0412(13) -0.0235(11) -0.0014(11) -0.0180(11)
N2 0.0348(14) 0.0421(12) 0.0376(13) -0.0183(10) -0.0036(12) -0.0195(10)
C8 0.0394(16) 0.0576(17) 0.0520(17) -0.0210(15) 0.0027(15) -0.0211(14)
C12 0.0385(16) 0.0615(17) 0.0386(15) -0.0168(14) 0.0037(14) -0.0184(14)
C7 0.0329(15) 0.0467(14) 0.0343(14) -0.0221(12) -0.0045(13) -0.0166(12)
C11 0.059(2) 0.0663(19) 0.0371(16) -0.0111(15) -0.0004(15) -0.0157(16)
C9 0.0313(16) 0.071(2) 0.072(2) -0.0288(18) -0.0010(16) -0.0128(15)
C10 0.0442(18) 0.0666(19) 0.0488(18) -0.0240(15) -0.0078(15) -0.0089(15)
C23 0.062(2) 0.091(3) 0.081(3) -0.020(2) -0.022(2) 0.000(2)
C1 0.0283(15) 0.0562(16) 0.0451(16) -0.0264(14) -0.0039(13) -0.0151(13)
C2 0.0477(18) 0.0584(18) 0.0544(18) -0.0261(15) -0.0009(15) -0.0158(14)
C6 0.0376(16) 0.0690(19) 0.0450(16) -0.0261(15) -0.0022(14) -0.0112(14)
C5 0.054(2) 0.095(3) 0.059(2) -0.049(2) 0.0013(17) -0.0076(19)
C4 0.066(2) 0.084(3) 0.094(3) -0.063(2) -0.004(2) -0.005(2)
C3 0.062(2) 0.059(2) 0.084(3) -0.0355(19) -0.008(2) -0.0136(17)

loop_
_atom_type_symbol
_atom_type_description
_atom_type_scat_dispersion_real
_atom_type_scat_dispersion_imag
_atom_type_scat_source
C C 0.0033 0.0016 'International Tables Vol C Tables 4.2.6.8 and 6.1.1.4'
H H 0.0000 0.0000 'International Tables Vol C Tables 4.2.6.8 and 6.1.1.4'
N N 0.0061 0.0033 'International Tables Vol C Tables 4.2.6.8 and 6.1.1.4'
O O 0.0106 0.0060 'International Tables Vol C Tables 4.2.6.8 and 6.1.1.4'
S S 0.1246 0.1234 'International Tables Vol C Tables 4.2.6.8 and 6.1.1.4'
Cl Cl 0.1484 0.1585 'International Tables Vol C Tables 4.2.6.8 and 6.1.1.4'

loop_
_geom_angle_atom_site_label_1
_geom_angle_atom_site_label_2
_geom_angle_atom_site_label_3
_geom_angle
N1 C22 N3 120.3(3)
N1 C22 N2 123.8(3)
N3 C22 N2 115.9(2)
N4 C21 N2 114.9(2)
N4 C21 S1 125.4(2)
N2 C21 S1 119.7(3)
C21 N4 C17 122.4(3)
C21 N4 C20 125.9(2)
C17 N4 C20 111.2(3)
C18 O1 C19 109.8(3)
N4 C20 C19 110.1(3)
O1 C19 C20 112.0(3)
N4 C17 C18 109.3(3)
O1 C18 C17 112.5(3)
C22 N3 C16 119.5(2)
C22 N3 C13 123.6(2)
C16 N3 C13 112.1(2)
C14 O2 C15 110.9(3)
N3 C16 C15 108.6(3)
O2 C15 C16 112.6(3)
N3 C13 C14 108.8(2)
O2 C14 C13 110.8(3)
C22 N1 C1 121.3(3)
C21 N2 C22 117.7(2)
C21 N2 C7 118.6(3)
C22 N2 C7 121.5(2)
C9 C8 C7 119.5(3)
C7 C12 C11 120.4(3)
C12 C7 C8 118.9(2)
C12 C7 N2 120.6(2)
C8 C7 N2 120.4(2)
C12 C11 C10 121.9(3)
C10 C9 C8 122.5(3)
C9 C10 C11 116.8(3)
C9 C10 C23 121.7(3)
C11 C10 C23 121.5(3)
C2 C1 C6 117.0(3)
C2 C1 N1 121.6(2)
C6 C1 N1 121.0(3)
C3 C2 C1 121.8(3)
C5 C6 C1 121.3(3)
C5 C6 Cl2 119.3(2)
C1 C6 Cl2 119.3(2)
C4 C5 C6 120.0(3)
C5 C4 C3 120.6(3)
C4 C3 C2 119.3(3)

loop_
_geom_bond_atom_site_label_1
_geom_bond_atom_site_label_2
_geom_bond_distance
S1 C21 1.669(3)
Cl2 C6 1.737(3)
C22 N1 1.280(3)
C22 N3 1.360(4)
C22 N2 1.423(4)
C21 N4 1.322(4)
C21 N2 1.420(3)
N4 C17 1.467(4)
N4 C20 1.476(4)
O1 C18 1.406(5)
O1 C19 1.406(4)
C20 C19 1.496(5)
C17 C18 1.496(5)
N3 C16 1.457(4)
N3 C13 1.464(3)
O2 C14 1.421(5)
O2 C15 1.420(4)
C16 C15 1.494(4)
C13 C14 1.497(4)
N1 C1 1.406(4)
N2 C7 1.427(3)
C8 C9 1.383(4)
C8 C7 1.390(4)
C12 C7 1.377(3)
C12 C11 1.377(4)
C11 C10 1.388(4)
C9 C10 1.376(4)
C10 C23 1.511(4)
C1 C2 1.385(4)
C1 C6 1.394(4)
C2 C3 1.385(4)
C6 C5 1.387(5)
C5 C4 1.353(5)
C4 C3 1.379(5)
